data_7019216
loop_
_publ_author_name
'Arroyo, Marta'
'Miguel, Daniel'
'Villafa\~ne, Fernando'
'Alegria, Elisabete C. B.'
'Pombeiro, Armando J. L.'

_publ_section_title
;
 Molybdenum- and tungsten(ii) monometallic 3-(2-pyridyl)pyrazole and
 bimetallic 3-(2-pyridyl)pyrazolate complexes.
;
_journal_issue 23
_journal_name_full 'Dalton transactions (Cambridge, England : 2003)'
_journal_page_first 7017
_journal_page_last 7025
_journal_paper_doi 10.1039/c2dt12388f
_journal_volume 41
_journal_year 2012
_chemical_formula_sum 'C14.5 H15 Br Mo N3 O2.5'
_chemical_formula_weight 447.14
_chemical_name_systematic
;
?
;
_space_group_IT_number 15
_symmetry_cell_setting monoclinic
_symmetry_space_group_name_Hall '-C 2yc'
_symmetry_space_group_name_H-M 'C 1 2/c 1'
_atom_sites_solution_hydrogens geom
_atom_sites_solution_primary direct
_atom_sites_solution_secondary difmap
_audit_creation_method SHELXL-97
_cell_angle_alpha 90.00
_cell_angle_beta 121.470(9)
_cell_angle_gamma 90.00
_cell_formula_units_Z 8
_cell_length_a 29.917(18)
_cell_length_b 7.033(4)
_cell_length_c 18.237(11)
_cell_measurement_reflns_used 865
_cell_measurement_temperature 293(2)
_cell_measurement_theta_max 23.307
_cell_measurement_theta_min 3.004
_cell_volume 3273(3)
_computing_cell_refinement 'Bruker SMART'
_computing_data_collection 'Bruker SMART'
_computing_data_reduction 'Bruker SHELXTL'
_computing_molecular_graphics 'Bruker SHELXTL'
_computing_publication_material 'Bruker SHELXTL'
_computing_structure_refinement 'SHELXL-97 (Sheldrick, 1997)'
_computing_structure_solution 'SHELXS-97 (Sheldrick, 1990)'
_diffrn_ambient_temperature 293(2)
_diffrn_measured_fraction_theta_full 0.992
_diffrn_measured_fraction_theta_max 0.992
_diffrn_measurement_device_type 'CCD area detector'
_diffrn_measurement_method 'phi and omega scans'
_diffrn_radiation_monochromator graphite
_diffrn_radiation_source 'fine-focus sealed tube'
_diffrn_radiation_type MoK\a
_diffrn_radiation_wavelength 0.71073
_diffrn_reflns_av_R_equivalents 0.0222
_diffrn_reflns_av_sigmaI/netI 0.0193
_diffrn_reflns_limit_h_max 32
_diffrn_reflns_limit_h_min -33
_diffrn_reflns_limit_k_max 7
_diffrn_reflns_limit_k_min -7
_diffrn_reflns_limit_l_max 18
_diffrn_reflns_limit_l_min -20
_diffrn_reflns_number 6959
_diffrn_reflns_theta_full 23.36
_diffrn_reflns_theta_max 23.36
_diffrn_reflns_theta_min 1.60
_exptl_absorpt_coefficient_mu 3.255
_exptl_absorpt_correction_T_max 1.000000
_exptl_absorpt_correction_T_min 0.660350
_exptl_absorpt_correction_type multi-scan
_exptl_absorpt_process_details SADABS
_exptl_crystal_colour ORANGE
_exptl_crystal_density_diffrn 1.815
_exptl_crystal_density_method 'not measured'
_exptl_crystal_description PRISM
_exptl_crystal_F_000 1760
_exptl_crystal_size_max 0.30
_exptl_crystal_size_mid 0.28
_exptl_crystal_size_min 0.10
_refine_diff_density_max 0.446
_refine_diff_density_min -0.326
_refine_diff_density_rms 0.056
_refine_ls_extinction_method none
_refine_ls_goodness_of_fit_ref 1.043
_refine_ls_hydrogen_treatment mixed
_refine_ls_matrix_type full
_refine_ls_number_parameters 205
_refine_ls_number_reflns 2365
_refine_ls_number_restraints 0
_refine_ls_restrained_S_all 1.043
_refine_ls_R_factor_all 0.0248
_refine_ls_R_factor_gt 0.0210
_refine_ls_shift/su_max 0.002
_refine_ls_shift/su_mean 0.001
_refine_ls_structure_factor_coef Fsqd
_refine_ls_weighting_details 'calc w=1/[\s^2^(Fo^2^)+(0.0275P)^2^+2.6391P] where P=(Fo^2^+2Fc^2^)/3'
_refine_ls_weighting_scheme calc
_refine_ls_wR_factor_gt 0.0497
_refine_ls_wR_factor_ref 0.0509
_reflns_number_gt 2124
_reflns_number_total 2365
_reflns_threshold_expression >2sigma(I)
_cod_data_source_file c2dt12388f.txt
_cod_data_source_block compound_2_ma105am
_cod_depositor_comments
;
The following automatic conversions were performed:

'_symmetry_cell_setting' value 'Monoclinic' changed to 'monoclinic'
according to /home/saulius/struct/CIF-dictionaries/cif_core.dic
dictionary named 'cif_core.dic' version 2.4.1 from 2010-06-29.

Automatic conversion script
Id: cif_fix_values 1891 2012-01-12 08:04:46Z andrius 
;
_cod_original_sg_symbol_H-M C2/c
_cod_original_formula_sum 'C14.50 H15 Br Mo N3 O2.50'
_cod_database_code 7019216

loop_
_symmetry_equiv_pos_as_xyz
'x, y, z'
'-x, y, -z+1/2'
'x+1/2, y+1/2, z'
'-x+1/2, y+1/2, -z+1/2'
'-x, -y, -z'
'x, -y, z-1/2'
'-x+1/2, -y+1/2, -z'
'x+1/2, -y+1/2, z-1/2'

loop_
_atom_site_label
_atom_site_type_symbol
_atom_site_fract_x
_atom_site_fract_y
_atom_site_fract_z
_atom_site_U_iso_or_equiv
_atom_site_adp_type
_atom_site_occupancy
_atom_site_symmetry_multiplicity
_atom_site_calc_flag
_atom_site_refinement_flags
C52 C 0.04922(16) -0.2347(6) -0.2180(3) 0.0733(11) Uani 1 1 d .
H52A H 0.0499 -0.2883 -0.2658 0.110 Uiso 1 1 calc R
H52B H 0.0509 -0.3349 -0.1809 0.110 Uiso 1 1 calc R
H52C H 0.0787 -0.1513 -0.1866 0.110 Uiso 1 1 calc R
C51 C 0.0000 -0.1257(7) -0.2500 0.0488(11) Uani 1 2 d S
O51 O 0.0000 0.0467(5) -0.2500 0.0505(8) Uani 1 2 d S
Mo1 Mo 0.106951(9) 0.18715(3) 0.017814(15) 0.03138(9) Uani 1 1 d .
Br1 Br 0.169630(12) -0.09644(5) 0.03750(2) 0.04982(12) Uani 1 1 d .
C1 C 0.04943(12) 0.0038(5) -0.03831(18) 0.0378(7) Uani 1 1 d .
O1 O 0.01663(9) -0.1078(3) -0.06779(15) 0.0561(6) Uani 1 1 d .
C2 C 0.10501(11) 0.0817(5) 0.1146(2) 0.0469(8) Uani 1 1 d .
O2 O 0.10243(9) 0.0116(5) 0.16964(16) 0.0770(8) Uani 1 1 d .
N1 N 0.18355(9) 0.3509(3) 0.08093(15) 0.0388(6) Uani 1 1 d .
N2 N 0.12219(9) 0.2779(3) -0.08454(15) 0.0371(6) Uani 1 1 d .
N3 N 0.09755(12) 0.2587(4) -0.17040(17) 0.0461(7) Uani 1 1 d .
C3 C 0.02928(12) 0.3505(5) -0.0683(2) 0.0510(9) Uani 1 1 d .
H3A H 0.0193 0.3737 -0.1273 0.061 Uiso 1 1 calc R
H3B H 0.0001 0.3193 -0.0614 0.061 Uiso 1 1 calc R
C4 C 0.06819(13) 0.4660(5) -0.0058(2) 0.0499(8) Uani 1 1 d .
H4 H 0.0812 0.5784 -0.0207 0.060 Uiso 1 1 calc R
C5 C 0.08365(14) 0.4243(5) 0.0790(2) 0.0587(10) Uani 1 1 d .
H5A H 0.0561 0.3949 0.0902 0.070 Uiso 1 1 calc R
H5B H 0.1119 0.5003 0.1235 0.070 Uiso 1 1 calc R
C11 C 0.21529(13) 0.3761(5) 0.1659(2) 0.0489(8) Uani 1 1 d .
H11 H 0.2037 0.3367 0.2018 0.059 Uiso 1 1 calc R
C12 C 0.26400(13) 0.4572(5) 0.2023(2) 0.0593(9) Uani 1 1 d .
H12 H 0.2853 0.4699 0.2616 0.071 Uiso 1 1 calc R
C13 C 0.28052(13) 0.5187(5) 0.1495(2) 0.0619(10) Uani 1 1 d .
H13 H 0.3133 0.5750 0.1727 0.074 Uiso 1 1 calc R
C14 C 0.24925(12) 0.4980(5) 0.0633(2) 0.0526(9) Uani 1 1 d .
H14 H 0.2602 0.5412 0.0270 0.063 Uiso 1 1 calc R
C15 C 0.20099(11) 0.4123(4) 0.0298(2) 0.0384(7) Uani 1 1 d .
C16 C 0.16606(11) 0.3762(4) -0.0612(2) 0.0387(7) Uani 1 1 d .
C17 C 0.16865(15) 0.4189(5) -0.1344(2) 0.0544(9) Uani 1 1 d .
H17 H 0.1947 0.4862 -0.1366 0.065 Uiso 1 1 calc R
C18 C 0.12469(15) 0.3398(5) -0.2012(2) 0.0545(9) Uani 1 1 d .
H18 H 0.1152 0.3420 -0.2586 0.065 Uiso 1 1 calc R
H3 H 0.0708(13) 0.199(5) -0.193(2) 0.041(10) Uiso 1 1 d .

loop_
_atom_site_aniso_label
_atom_site_aniso_U_11
_atom_site_aniso_U_22
_atom_site_aniso_U_33
_atom_site_aniso_U_23
_atom_site_aniso_U_13
_atom_site_aniso_U_12
C52 0.084(3) 0.063(3) 0.079(3) 0.009(2) 0.047(2) 0.017(2)
C51 0.063(3) 0.046(3) 0.038(2) 0.000 0.027(2) 0.000
O51 0.0529(19) 0.042(2) 0.0441(18) 0.000 0.0168(15) 0.000
Mo1 0.02830(14) 0.03210(16) 0.03816(15) 0.00432(11) 0.02042(12) 0.00404(10)
Br1 0.0450(2) 0.0376(2) 0.0768(2) 0.00845(16) 0.03874(18) 0.01153(14)
C1 0.0341(16) 0.0402(18) 0.0438(17) 0.0082(15) 0.0236(14) 0.0079(15)
O1 0.0429(13) 0.0521(15) 0.0700(16) -0.0034(12) 0.0270(12) -0.0132(12)
C2 0.0283(16) 0.068(2) 0.0417(18) 0.0084(16) 0.0161(15) 0.0076(15)
O2 0.0547(15) 0.127(3) 0.0553(15) 0.0420(16) 0.0326(13) 0.0160(16)
N1 0.0380(13) 0.0346(15) 0.0428(15) -0.0035(11) 0.0204(12) -0.0002(11)
N2 0.0394(14) 0.0360(14) 0.0399(14) 0.0038(11) 0.0234(12) 0.0046(12)
N3 0.0530(18) 0.0426(17) 0.0413(16) 0.0025(13) 0.0238(15) -0.0007(15)
C3 0.0420(18) 0.048(2) 0.064(2) 0.0194(17) 0.0282(18) 0.0209(16)
C4 0.051(2) 0.0340(18) 0.073(2) 0.0084(17) 0.0381(19) 0.0139(16)
C5 0.058(2) 0.058(2) 0.076(3) -0.0140(19) 0.045(2) 0.0073(17)
C11 0.0471(19) 0.049(2) 0.051(2) -0.0020(16) 0.0254(17) 0.0014(16)
C12 0.046(2) 0.056(2) 0.057(2) -0.0103(18) 0.0137(18) -0.0047(17)
C13 0.0372(19) 0.057(2) 0.074(3) -0.007(2) 0.0162(19) -0.0051(17)
C14 0.0417(18) 0.045(2) 0.080(3) 0.0022(18) 0.0383(19) -0.0001(16)
C15 0.0346(16) 0.0274(16) 0.060(2) 0.0010(14) 0.0293(16) 0.0033(12)
C16 0.0421(18) 0.0302(16) 0.0545(19) 0.0066(14) 0.0326(16) 0.0072(14)
C17 0.068(2) 0.045(2) 0.071(2) 0.0041(18) 0.051(2) 0.0000(18)
C18 0.081(3) 0.051(2) 0.0464(19) 0.0069(17) 0.044(2) 0.0042(19)

loop_
_atom_type_symbol
_atom_type_description
_atom_type_scat_dispersion_real
_atom_type_scat_dispersion_imag
_atom_type_scat_source
Mo Mo -1.6832 0.6857 'International Tables Vol C Tables 4.2.6.8 and 6.1.1.4'
Br Br -0.2901 2.4595 'International Tables Vol C Tables 4.2.6.8 and 6.1.1.4'
C C 0.0033 0.0016 'International Tables Vol C Tables 4.2.6.8 and 6.1.1.4'
O O 0.0106 0.0060 'International Tables Vol C Tables 4.2.6.8 and 6.1.1.4'
N N 0.0061 0.0033 'International Tables Vol C Tables 4.2.6.8 and 6.1.1.4'
H H 0.0000 0.0000 'International Tables Vol C Tables 4.2.6.8 and 6.1.1.4'

loop_
_geom_angle_atom_site_label_1
_geom_angle_atom_site_label_2
_geom_angle_atom_site_label_3
_geom_angle
_geom_angle_site_symmetry_1
_geom_angle_site_symmetry_3
O51 C51 C52 121.1(2) . 2_554
O51 C51 C52 121.1(2) . .
C52 C51 C52 117.8(5) 2_554 .
C2 Mo1 C1 77.80(13) . .
C2 Mo1 C4 104.75(13) . .
C1 Mo1 C4 104.76(13) . .
C2 Mo1 N2 169.80(11) . .
C1 Mo1 N2 104.98(11) . .
C4 Mo1 N2 84.19(11) . .
C2 Mo1 N1 103.53(11) . .
C1 Mo1 N1 168.20(10) . .
C4 Mo1 N1 86.36(12) . .
N2 Mo1 N1 71.72(9) . .
C2 Mo1 C5 71.14(14) . .
C1 Mo1 C5 108.89(13) . .
C4 Mo1 C5 35.90(13) . .
N2 Mo1 C5 116.27(11) . .
N1 Mo1 C5 82.40(12) . .
C2 Mo1 C3 108.02(12) . .
C1 Mo1 C3 71.07(13) . .
C4 Mo1 C3 35.65(12) . .
N2 Mo1 C3 82.09(11) . .
N1 Mo1 C3 118.80(12) . .
C5 Mo1 C3 61.32(13) . .
C2 Mo1 Br1 86.79(10) . .
C1 Mo1 Br1 86.65(10) . .
C4 Mo1 Br1 165.12(9) . .
N2 Mo1 Br1 83.61(6) . .
N1 Mo1 Br1 81.74(8) . .
C5 Mo1 Br1 148.85(10) . .
C3 Mo1 Br1 149.23(9) . .
O1 C1 Mo1 177.0(3) . .
O2 C2 Mo1 176.6(3) . .
C11 N1 C15 117.3(3) . .
C11 N1 Mo1 124.9(2) . .
C15 N1 Mo1 117.54(19) . .
C16 N2 N3 105.8(2) . .
C16 N2 Mo1 118.33(19) . .
N3 N2 Mo1 135.9(2) . .
C18 N3 N2 111.3(3) . .
C4 C3 Mo1 67.65(18) . .
C3 C4 C5 116.0(3) . .
C3 C4 Mo1 76.70(19) . .
C5 C4 Mo1 76.13(19) . .
C4 C5 Mo1 67.97(18) . .
N1 C11 C12 123.2(3) . .
C13 C12 C11 118.4(3) . .
C14 C13 C12 120.1(3) . .
C13 C14 C15 119.4(3) . .
N1 C15 C14 121.7(3) . .
N1 C15 C16 115.2(2) . .
C14 C15 C16 123.1(3) . .
N2 C16 C17 109.7(3) . .
N2 C16 C15 117.1(2) . .
C17 C16 C15 133.2(3) . .
C18 C17 C16 104.8(3) . .
N3 C18 C17 108.3(3) . .

loop_
_geom_bond_atom_site_label_1
_geom_bond_atom_site_label_2
_geom_bond_distance
_geom_bond_site_symmetry_2
C52 C51 1.483(5) .
C51 O51 1.213(5) .
C51 C52 1.483(5) 2_554
Mo1 C2 1.944(3) .
Mo1 C1 1.958(3) .
Mo1 C4 2.203(3) .
Mo1 N2 2.233(2) .
Mo1 N1 2.269(3) .
Mo1 C5 2.308(3) .
Mo1 C3 2.318(3) .
Mo1 Br1 2.6306(12) .
C1 O1 1.148(4) .
C2 O2 1.156(4) .
N1 C11 1.340(4) .
N1 C15 1.355(4) .
N2 C16 1.341(4) .
N2 N3 1.345(3) .
N3 C18 1.333(4) .
C3 C4 1.388(5) .
C4 C5 1.394(5) .
C11 C12 1.371(5) .
C12 C13 1.362(5) .
C13 C14 1.354(5) .
C14 C15 1.379(4) .
C15 C16 1.449(4) .
C16 C17 1.410(4) .
C17 C18 1.360(5) .
